data_7224740
loop_
_publ_author_name
'Mu, Bao'
'Li, Chang-Xia'
'Song, Ming'
'Ren, Yan-Li'
'Huang, Ru-Dan'

_publ_section_title
;
 The electrochemical properties, nitrogen adsorption, and photocatalytic
 activities of three 3D metal--organic frameworks bearing the rigid
 terphenyl tetracarboxylates ligands
;
_journal_issue 17
_journal_name_full CrystEngComm
_journal_page_first 3086
_journal_paper_doi 10.1039/C6CE00087H
_journal_volume 18
_journal_year 2016
_chemical_formula_moiety '0.25(C88 H40 O32 Zn4), 2(C3 H7 N O), 2(C2 H8 N)'
_chemical_formula_sum 'C32 H40 N4 O10 Zn'
_chemical_formula_weight 706.07
_chemical_name_systematic
;
 ? 
;
_space_group_crystal_system monoclinic
_space_group_IT_number 15
_space_group_name_Hall '-C 2yc'
_space_group_name_H-M_alt 'C 1 2/c 1'
_symmetry_space_group_name_Hall '-C 2yc'
_symmetry_space_group_name_H-M 'C 1 2/c 1'
_atom_sites_solution_hydrogens geom
_atom_sites_solution_primary direct
_atom_sites_solution_secondary difmap
_audit_creation_date 2016-03-23
_audit_creation_method
;
Olex2 1.2
(compiled 2016.02.19 svn.r3266 for OlexSys, GUI svn.r5155)
;
_audit_update_record
;
2016-03-24 deposited with the CCDC.
2016-03-28 downloaded from the CCDC.
;
_cell_angle_alpha 90.00
_cell_angle_beta 125.964(2)
_cell_angle_gamma 90.00
_cell_formula_units_Z 4
_cell_length_a 23.432(2)
_cell_length_b 9.5422(8)
_cell_length_c 18.9958(17)
_cell_measurement_reflns_used 3019
_cell_measurement_temperature 298(2)
_cell_measurement_theta_max 25.02
_cell_measurement_theta_min 3.02
_cell_volume 3437.7(5)
_computing_molecular_graphics 'Olex2 (Dolomanov et al., 2009)'
_computing_publication_material 'Olex2 (Dolomanov et al., 2009)'
_computing_structure_refinement 'XL (Sheldrick, 2008)'
_computing_structure_solution 'SHELXS-97 (Sheldrick, 1990)'
_diffrn_ambient_temperature 293(2)
_diffrn_measured_fraction_theta_full 0.987
_diffrn_measured_fraction_theta_max 0.987
_diffrn_measurement_device_type 'CCD area detector'
_diffrn_radiation_monochromator graphite
_diffrn_radiation_type MoK\a
_diffrn_radiation_wavelength 0.71073
_diffrn_reflns_av_R_equivalents 0.0518
_diffrn_reflns_av_unetI/netI 0.0658
_diffrn_reflns_limit_h_max 31
_diffrn_reflns_limit_h_min -31
_diffrn_reflns_limit_k_max 11
_diffrn_reflns_limit_k_min -12
_diffrn_reflns_limit_l_max 20
_diffrn_reflns_limit_l_min -25
_diffrn_reflns_number 10730
_diffrn_reflns_theta_full 28.37
_diffrn_reflns_theta_max 28.37
_diffrn_reflns_theta_min 3.02
_diffrn_source 'fine-focus sealed tube'
_exptl_absorpt_coefficient_mu 0.775
_exptl_absorpt_correction_T_max 0.9196
_exptl_absorpt_correction_T_min 0.8481
_exptl_absorpt_correction_type multi-scan
_exptl_crystal_density_diffrn 1.364
_exptl_crystal_density_method 'not measured'
_exptl_crystal_description block
_exptl_crystal_F_000 1480
_exptl_crystal_size_max 0.22
_exptl_crystal_size_mid 0.18
_exptl_crystal_size_min 0.11
_refine_diff_density_max 0.488
_refine_diff_density_min -0.673
_refine_diff_density_rms 0.072
_refine_ls_extinction_method none
_refine_ls_goodness_of_fit_ref 1.009
_refine_ls_hydrogen_treatment constr
_refine_ls_matrix_type full
_refine_ls_number_parameters 217
_refine_ls_number_reflns 4252
_refine_ls_number_restraints 0
_refine_ls_restrained_S_all 1.009
_refine_ls_R_factor_all 0.0842
_refine_ls_R_factor_gt 0.0448
_refine_ls_shift/su_max 0.000
_refine_ls_shift/su_mean 0.000
_refine_ls_structure_factor_coef Fsqd
_refine_ls_weighting_details 'calc w=1/[\s^2^(Fo^2^)+(0.0420P)^2^+3.3298P] where P=(Fo^2^+2Fc^2^)/3'
_refine_ls_weighting_scheme calc
_refine_ls_wR_factor_gt 0.0941
_refine_ls_wR_factor_ref 0.1147
_reflns_number_gt 2774
_reflns_number_total 4252
_reflns_threshold_expression >2sigma(I)
_cod_data_source_file c6ce00087h2.cif
_cod_data_source_block Complex3
_cod_depositor_comments 'Adding full bibliography for 7224738--7224740.cif.'
_cod_database_code 7224740
_olex2_refinement_description
;
1. Fixed Uiso
 At 1.2 times of:
  All C(H) groups, All N(H,H) groups
 At 1.5 times of:
  All C(H,H,H) groups
2.a Secondary CH2 refined with riding coordinates:
 N2(H2A,H2B)
2.b Aromatic/amide H refined with riding coordinates:
 C3(H3), C6(H6), C7(H7), C10(H10), C11(H11), C12(H12)
2.c Idealised Me refined as rotating group:
 C13(H13A,H13B,H13C), C14(H14A,H14B,H14C), C15(H15A,H15B,H15C), C16(H16A,H16B,
 H16C)
;
_olex2_submission_special_instructions 'No special instructions were received'

loop_
_space_group_symop_id
_space_group_symop_operation_xyz
1 'x, y, z'
2 '-x, y, -z+1/2'
3 'x+1/2, y+1/2, z'
4 '-x+1/2, y+1/2, -z+1/2'
5 '-x, -y, -z'
6 'x, -y, z-1/2'
7 '-x+1/2, -y+1/2, -z'
8 'x+1/2, -y+1/2, z-1/2'

loop_
_atom_site_label
_atom_site_type_symbol
_atom_site_fract_x
_atom_site_fract_y
_atom_site_fract_z
_atom_site_U_iso_or_equiv
_atom_site_adp_type
_atom_site_occupancy
_atom_site_calc_flag
_atom_site_site_symmetry_order
_atom_site_refinement_flags_posn
_atom_site_refinement_flags_adp
_atom_site_refinement_flags_occupancy
Zn1 Zn 0.0000 0.00620(4) -0.2500 0.02483(13) Uani 1 d 2 S T P
O1 O 0.07198(9) 0.1441(2) -0.16352(13) 0.0410(5) Uani 1 d 1 . . .
O2 O 0.13060(11) -0.0537(2) -0.10433(15) 0.0497(6) Uani 1 d 1 . . .
O3 O 0.03949(10) 0.0546(2) 0.18887(14) 0.0439(5) Uani 1 d 1 . . .
O4 O 0.03398(11) 0.2856(2) 0.19674(14) 0.0497(6) Uani 1 d 1 . . .
C1 C 0.12665(13) 0.0747(3) -0.10788(17) 0.0294(6) Uani 1 d 1 . . .
C2 C 0.19129(12) 0.1620(3) -0.04704(16) 0.0251(5) Uani 1 d 1 . . .
C3 C 0.23597(12) 0.1812(3) -0.07138(16) 0.0280(6) Uani 1 d 1 . . .
H3 H 0.2261 0.1339 -0.1202 0.034 Uiso 1 calc 1 R . .
C4 C 0.20485(12) 0.2320(3) 0.02628(16) 0.0256(5) Uani 1 d 1 . . .
C5 C 0.16072(13) 0.2176(3) 0.05839(16) 0.0278(6) Uani 1 d 1 . . .
C6 C 0.14871(14) 0.3335(3) 0.09254(19) 0.0357(6) Uani 1 d 1 . . .
H6 H 0.1658 0.4208 0.0913 0.043 Uiso 1 calc 1 R . .
C7 C 0.11184(14) 0.3207(3) 0.12817(19) 0.0367(7) Uani 1 d 1 . . .
H7 H 0.1040 0.3997 0.1501 0.044 Uiso 1 calc 1 R . .
C8 C 0.08644(13) 0.1921(3) 0.13177(17) 0.0305(6) Uani 1 d 1 . . .
C9 C 0.04966(13) 0.1787(3) 0.17551(17) 0.0327(6) Uani 1 d 1 . . .
C10 C 0.09681(15) 0.0774(3) 0.09605(19) 0.0392(7) Uani 1 d 1 . . .
H10 H 0.0789 -0.0094 0.0964 0.047 Uiso 1 calc 1 R . .
C11 C 0.13336(15) 0.0892(3) 0.05980(19) 0.0364(7) Uani 1 d 1 . . .
H11 H 0.1397 0.0106 0.0362 0.044 Uiso 1 calc 1 R . .
O5 O 0.14671(15) 0.6961(3) 0.03944(17) 0.0695(7) Uani 1 d 1 . . .
N1 N 0.11011(16) 0.7037(3) 0.12580(19) 0.0563(7) Uani 1 d 1 . . .
C12 C 0.1003(2) 0.6969(3) 0.0501(2) 0.0559(9) Uani 1 d 1 . . .
H12 H 0.0540 0.6924 0.0006 0.067 Uiso 1 calc 1 R . .
C13 C 0.0514(3) 0.7058(5) 0.1323(4) 0.1003(17) Uani 1 d 1 . . .
H13A H 0.0079 0.7067 0.0750 0.150 Uiso 1 calc 1 GR . .
H13B H 0.0544 0.7881 0.1633 0.150 Uiso 1 calc 1 GR . .
H13C H 0.0533 0.6238 0.1629 0.150 Uiso 1 calc 1 GR . .
C14 C 0.1802(3) 0.7143(6) 0.2034(3) 0.117(2) Uani 1 d 1 . . .
H14A H 0.2133 0.6940 0.1905 0.176 Uiso 1 calc 1 GR . .
H14B H 0.1864 0.6484 0.2456 0.176 Uiso 1 calc 1 GR . .
H14C H 0.1882 0.8075 0.2264 0.176 Uiso 1 calc 1 GR . .
N2 N 0.12073(14) 0.3534(3) 0.37546(17) 0.0475(7) Uani 1 d 1 . . .
H2A H 0.0880 0.3056 0.3273 0.057 Uiso 1 calc 1 R . .
H2B H 0.1250 0.3123 0.4210 0.057 Uiso 1 calc 1 R . .
C15 C 0.18852(19) 0.3433(5) 0.3875(3) 0.0758(12) Uani 1 d 1 . . .
H15A H 0.1851 0.3903 0.3405 0.114 Uiso 1 calc 1 GR . .
H15B H 0.2000 0.2464 0.3883 0.114 Uiso 1 calc 1 GR . .
H15C H 0.2247 0.3865 0.4416 0.114 Uiso 1 calc 1 GR . .
C16 C 0.0962(2) 0.4975(3) 0.3675(3) 0.0701(11) Uani 1 d 1 . . .
H16A H 0.0860 0.5385 0.3151 0.105 Uiso 1 calc 1 GR . .
H16B H 0.1322 0.5512 0.4167 0.105 Uiso 1 calc 1 GR . .
H16C H 0.0543 0.4973 0.3655 0.105 Uiso 1 calc 1 GR . .

loop_
_atom_site_aniso_label
_atom_site_aniso_U_11
_atom_site_aniso_U_22
_atom_site_aniso_U_33
_atom_site_aniso_U_23
_atom_site_aniso_U_13
_atom_site_aniso_U_12
Zn1 0.0230(2) 0.0278(2) 0.0284(2) 0.000 0.01773(18) 0.000
O1 0.0270(10) 0.0419(12) 0.0401(11) -0.0043(9) 0.0119(9) -0.0067(9)
O2 0.0478(13) 0.0307(11) 0.0636(15) -0.0067(10) 0.0287(12) -0.0091(10)
O3 0.0516(12) 0.0495(13) 0.0530(13) 0.0003(10) 0.0432(12) -0.0062(10)
O4 0.0635(14) 0.0509(14) 0.0642(14) -0.0061(11) 0.0539(13) 0.0000(11)
C1 0.0264(13) 0.0376(17) 0.0308(15) -0.0038(12) 0.0205(13) -0.0057(12)
C2 0.0226(11) 0.0247(13) 0.0292(13) 0.0030(10) 0.0160(11) -0.0005(10)
C3 0.0281(12) 0.0338(15) 0.0268(13) -0.0031(11) 0.0188(11) -0.0033(11)
C4 0.0244(12) 0.0255(13) 0.0307(14) 0.0045(11) 0.0183(11) -0.0004(10)
C5 0.0280(12) 0.0312(14) 0.0303(14) -0.0012(11) 0.0206(12) -0.0042(11)
C6 0.0434(15) 0.0272(14) 0.0514(18) -0.0021(13) 0.0361(15) -0.0068(12)
C7 0.0470(16) 0.0286(15) 0.0538(18) -0.0042(13) 0.0404(16) -0.0014(13)
C8 0.0302(13) 0.0363(16) 0.0348(15) 0.0001(12) 0.0245(12) -0.0015(11)
C9 0.0267(13) 0.0444(17) 0.0321(15) -0.0031(13) 0.0201(12) -0.0040(12)
C10 0.0501(17) 0.0318(16) 0.0565(19) -0.0033(14) 0.0429(16) -0.0103(13)
C11 0.0503(17) 0.0269(15) 0.0541(18) -0.0071(13) 0.0430(16) -0.0064(13)
O5 0.0896(19) 0.0688(18) 0.0687(17) 0.0002(14) 0.0569(16) 0.0006(15)
N1 0.074(2) 0.0483(17) 0.0563(19) -0.0029(14) 0.0439(17) 0.0011(15)
C12 0.063(2) 0.045(2) 0.052(2) 0.0013(16) 0.0301(19) 0.0024(17)
C13 0.140(4) 0.075(3) 0.154(5) 0.017(3) 0.124(4) 0.021(3)
C14 0.118(4) 0.150(5) 0.056(3) -0.026(3) 0.036(3) -0.029(4)
N2 0.0603(17) 0.0392(15) 0.0477(16) -0.0045(12) 0.0343(14) -0.0093(13)
C15 0.065(2) 0.081(3) 0.091(3) 0.008(2) 0.051(2) -0.008(2)
C16 0.086(3) 0.040(2) 0.076(3) -0.014(2) 0.043(2) -0.007(2)

loop_
_atom_type_symbol
_atom_type_description
_atom_type_scat_dispersion_real
_atom_type_scat_dispersion_imag
_atom_type_scat_source
C C 0.0030 0.0020 'International Tables Vol C Tables 4.2.6.8 and 6.1.1.4'
H H 0.0000 0.0000 'International Tables Vol C Tables 4.2.6.8 and 6.1.1.4'
N N 0.0060 0.0030 'International Tables Vol C Tables 4.2.6.8 and 6.1.1.4'
O O 0.0110 0.0060 'International Tables Vol C Tables 4.2.6.8 and 6.1.1.4'
Zn Zn 0.2840 1.4300 'International Tables Vol C Tables 4.2.6.8 and 6.1.1.4'

loop_
_geom_angle_atom_site_label_1
_geom_angle_atom_site_label_2
_geom_angle_atom_site_label_3
_geom_angle
_geom_angle_site_symmetry_1
_geom_angle_site_symmetry_3
O1 Zn1 O1 97.97(12) . 2_554
O3 Zn1 O1 99.93(9) 6 2_554
O3 Zn1 O1 102.60(8) 6 .
O3 Zn1 O1 99.93(9) 5 .
O3 Zn1 O1 102.60(8) 5 2_554
O3 Zn1 O3 145.37(13) 6 5
C1 O1 Zn1 106.99(17) . .
C9 O3 Zn1 127.62(19) . 5
O1 C1 C2 114.8(2) . .
O2 C1 O1 125.0(3) . .
O2 C1 C2 120.0(2) . .
C3 C2 C1 115.7(2) . .
C3 C2 C4 119.6(2) . .
C4 C2 C1 124.4(2) . .
C2 C3 H3 118.4 . .
C2 C3 C4 123.2(2) . 7
C4 C3 H3 118.4 7 .
C2 C4 C5 123.9(2) . .
C3 C4 C2 117.1(2) 7 .
C3 C4 C5 118.9(2) 7 .
C6 C5 C4 119.9(2) . .
C11 C5 C4 122.0(2) . .
C11 C5 C6 118.0(2) . .
C5 C6 H6 119.5 . .
C7 C6 C5 120.9(2) . .
C7 C6 H6 119.5 . .
C6 C7 H7 119.5 . .
C6 C7 C8 120.9(3) . .
C8 C7 H7 119.5 . .
C7 C8 C9 120.2(2) . .
C10 C8 C7 118.3(2) . .
C10 C8 C9 121.6(2) . .
O3 C9 C8 115.2(2) . .
O4 C9 O3 125.7(3) . .
O4 C9 C8 119.1(3) . .
C8 C10 H10 119.4 . .
C8 C10 C11 121.2(3) . .
C11 C10 H10 119.4 . .
C5 C11 H11 119.7 . .
C10 C11 C5 120.6(2) . .
C10 C11 H11 119.7 . .
C12 N1 C13 121.8(4) . .
C12 N1 C14 119.2(3) . .
C14 N1 C13 119.0(4) . .
O5 C12 N1 125.6(4) . .
O5 C12 H12 117.2 . .
N1 C12 H12 117.2 . .
N1 C13 H13A 109.5 . .
N1 C13 H13B 109.5 . .
N1 C13 H13C 109.5 . .
H13A C13 H13B 109.5 . .
H13A C13 H13C 109.5 . .
H13B C13 H13C 109.5 . .
N1 C14 H14A 109.5 . .
N1 C14 H14B 109.5 . .
N1 C14 H14C 109.5 . .
H14A C14 H14B 109.5 . .
H14A C14 H14C 109.5 . .
H14B C14 H14C 109.5 . .
H2A N2 H2B 107.7 . .
C15 N2 H2A 108.8 . .
C15 N2 H2B 108.8 . .
C16 N2 H2A 108.8 . .
C16 N2 H2B 108.8 . .
C16 N2 C15 113.6(3) . .
N2 C15 H15A 109.5 . .
N2 C15 H15B 109.5 . .
N2 C15 H15C 109.5 . .
H15A C15 H15B 109.5 . .
H15A C15 H15C 109.5 . .
H15B C15 H15C 109.5 . .
N2 C16 H16A 109.5 . .
N2 C16 H16B 109.5 . .
N2 C16 H16C 109.5 . .
H16A C16 H16B 109.5 . .
H16A C16 H16C 109.5 . .
H16B C16 H16C 109.5 . .

loop_
_geom_bond_atom_site_label_1
_geom_bond_atom_site_label_2
_geom_bond_distance
_geom_bond_site_symmetry_2
Zn1 O1 2.0052(18) .
Zn1 O1 2.0052(18) 2_554
Zn1 O3 1.9504(18) 6
Zn1 O3 1.9504(18) 5
O1 C1 1.268(3) .
O2 C1 1.227(3) .
O3 Zn1 1.9504(18) 5
O3 C9 1.262(3) .
O4 C9 1.230(3) .
C1 C2 1.506(3) .
C2 C3 1.383(3) .
C2 C4 1.402(3) .
C3 H3 0.9300 .
C3 C4 1.396(3) 7
C4 C3 1.396(3) 7
C4 C5 1.484(3) .
C5 C6 1.392(4) .
C5 C11 1.390(4) .
C6 H6 0.9300 .
C6 C7 1.380(3) .
C7 H7 0.9300 .
C7 C8 1.383(4) .
C8 C9 1.514(3) .
C8 C10 1.382(4) .
C10 H10 0.9300 .
C10 C11 1.383(3) .
C11 H11 0.9300 .
O5 C12 1.217(4) .
N1 C12 1.318(4) .
N1 C13 1.451(5) .
N1 C14 1.428(5) .
C12 H12 0.9300 .
C13 H13A 0.9600 .
C13 H13B 0.9600 .
C13 H13C 0.9600 .
C14 H14A 0.9600 .
C14 H14B 0.9600 .
C14 H14C 0.9600 .
N2 H2A 0.9000 .
N2 H2B 0.9000 .
N2 C15 1.469(4) .
N2 C16 1.464(4) .
C15 H15A 0.9600 .
C15 H15B 0.9600 .
C15 H15C 0.9600 .
C16 H16A 0.9600 .
C16 H16B 0.9600 .
C16 H16C 0.9600 .

loop_
_geom_torsion_atom_site_label_1
_geom_torsion_atom_site_label_2
_geom_torsion_atom_site_label_3
_geom_torsion_atom_site_label_4
_geom_torsion
_geom_torsion_site_symmetry_1
_geom_torsion_site_symmetry_4
Zn1 O1 C1 O2 -6.7(3) . .
Zn1 O1 C1 C2 169.01(16) . .
Zn1 O3 C9 O4 -2.6(4) 5 .
Zn1 O3 C9 C8 175.53(16) 5 .
O1 Zn1 O1 C1 -171.8(2) 2_554 .
O1 C1 C2 C3 -94.4(3) . .
O1 C1 C2 C4 80.1(3) . .
O2 C1 C2 C3 81.5(3) . .
O2 C1 C2 C4 -103.9(3) . .
O3 Zn1 O1 C1 83.79(17) 5 .
O3 Zn1 O1 C1 -69.73(18) 6 .
C1 C2 C3 C4 174.8(2) . 7
C1 C2 C4 C3 -174.3(2) . 7
C1 C2 C4 C5 6.3(4) . .
C2 C4 C5 C6 -142.8(3) . .
C2 C4 C5 C11 40.6(4) . .
C3 C2 C4 C3 0.0(4) . 7
C3 C2 C4 C5 -179.3(2) . .
C3 C4 C5 C6 37.9(4) 7 .
C3 C4 C5 C11 -138.8(3) 7 .
C4 C2 C3 C4 0.0(4) . 7
C4 C5 C6 C7 -175.6(2) . .
C4 C5 C11 C10 175.2(3) . .
C5 C6 C7 C8 0.7(4) . .
C6 C5 C11 C10 -1.5(4) . .
C6 C7 C8 C9 176.6(2) . .
C6 C7 C8 C10 -2.2(4) . .
C7 C8 C9 O3 -168.2(3) . .
C7 C8 C9 O4 10.1(4) . .
C7 C8 C10 C11 1.9(4) . .
C8 C10 C11 C5 0.0(4) . .
C9 C8 C10 C11 -176.9(3) . .
C10 C8 C9 O3 10.6(4) . .
C10 C8 C9 O4 -171.2(3) . .
C11 C5 C6 C7 1.2(4) . .
C13 N1 C12 O5 179.2(3) . .
C14 N1 C12 O5 1.5(6) . .
